data_7120339
loop_
_publ_author_name
'Limberg, Christian'
'Pinkert, Denise'
'Keck, Matthias'
'Ghassemi Tabrizi, Shadan'
'Beckmann, Fabian'
'Braun, Beatrice'
'Herwig, Christian'
'Kaupp, Martin'

_publ_section_title
;
 A High-Spin Square Planar Iron(II)-Siloxide and its Tetrahedral Allogon
 -- Structural and Spectroscopic Models of Fe-Zeolite Sites
;
_journal_name_full 'Chem. Commun.'
_journal_paper_doi 10.1039/C7CC04670G
_journal_year 2017
_chemical_formula_moiety 'C64 H72 Fe Li2 O10 Si4'
_chemical_formula_sum 'C64 H72 Fe Li2 O10 Si4'
_chemical_formula_weight 1183.30
_chemical_name_systematic
;
 ?
;
_space_group_crystal_system monoclinic
_space_group_IT_number 9
_space_group_name_Hall 'C -2yc'
_space_group_name_H-M_alt 'C 1 c 1'
_symmetry_space_group_name_Hall 'C -2yc'
_symmetry_space_group_name_H-M 'C 1 c 1'
_atom_sites_solution_hydrogens geom
_audit_creation_method SHELXL-2013
_audit_update_record
;
2017-04-04 deposited with the CCDC.
2017-06-23 downloaded from the CCDC.
;
_cell_angle_alpha 90
_cell_angle_beta 105.909(2)
_cell_angle_gamma 90
_cell_formula_units_Z 4
_cell_length_a 23.0163(7)
_cell_length_b 14.0910(3)
_cell_length_c 20.0026(6)
_cell_measurement_reflns_used 9256
_cell_measurement_temperature 100(2)
_cell_measurement_theta_max 29.19
_cell_measurement_theta_min 3.32
_cell_volume 6238.8(3)
_computing_cell_refinement 'X-AREA (Stoe & Cie, 2002)'
_computing_data_collection 'X-AREA (Stoe & Cie, 2002)'
_computing_data_reduction 'X-RED (Stoe & Cie, 2002)'
_computing_structure_refinement 'SHELXL-2013 (Sheldrick, 2013)'
_computing_structure_solution 'SHELXS97 (Sheldrick, 1997)'
_diffrn_ambient_temperature 100(2)
_diffrn_measured_fraction_theta_full 0.998
_diffrn_measured_fraction_theta_max 0.993
_diffrn_measurement_device_type 'STOE IPDS2T'
_diffrn_measurement_method 'rotation method'
_diffrn_radiation_type MoK\a
_diffrn_radiation_wavelength 0.71073
_diffrn_reflns_av_R_equivalents 0.0601
_diffrn_reflns_av_unetI/netI 0.0768
_diffrn_reflns_Laue_measured_fraction_full 0.998
_diffrn_reflns_Laue_measured_fraction_max 0.993
_diffrn_reflns_limit_h_max 30
_diffrn_reflns_limit_h_min -31
_diffrn_reflns_limit_k_max 19
_diffrn_reflns_limit_k_min -19
_diffrn_reflns_limit_l_max 27
_diffrn_reflns_limit_l_min -27
_diffrn_reflns_number 39208
_diffrn_reflns_point_group_measured_fraction_full 0.953
_diffrn_reflns_point_group_measured_fraction_max 0.935
_diffrn_reflns_theta_full 25.242
_diffrn_reflns_theta_max 29.197
_diffrn_reflns_theta_min 3.316
_exptl_absorpt_coefficient_mu 0.374
_exptl_absorpt_correction_type multi-scan
_exptl_absorpt_process_details 'Spek, 2003'
_exptl_crystal_colour 'light blue'
_exptl_crystal_density_diffrn 1.260
_exptl_crystal_description fragment
_exptl_crystal_F_000 2496
_exptl_crystal_size_max 0.460
_exptl_crystal_size_mid 0.280
_exptl_crystal_size_min 0.240
_exptl_transmission_factor_max 0.914
_exptl_transmission_factor_min 0.882
_refine_diff_density_max 0.557
_refine_diff_density_min -0.294
_refine_diff_density_rms 0.053
_refine_ls_abs_structure_details
;
 Flack x determined using 4812 quotients [(I+)-(I-)]/[(I+)+(I-)]
 (Parsons and Flack (2004), Acta Cryst. A60, s61).
;
_refine_ls_abs_structure_Flack 0.390(12)
_refine_ls_extinction_method none
_refine_ls_goodness_of_fit_ref 0.934
_refine_ls_hydrogen_treatment constr
_refine_ls_matrix_type full
_refine_ls_number_parameters 738
_refine_ls_number_reflns 15812
_refine_ls_number_restraints 53
_refine_ls_restrained_S_all 0.948
_refine_ls_R_factor_all 0.0623
_refine_ls_R_factor_gt 0.0454
_refine_ls_shift/su_max 0.001
_refine_ls_shift/su_mean 0.000
_refine_ls_structure_factor_coef Fsqd
_refine_ls_weighting_details 'w=1/[\s^2^(Fo^2^)+(0.0458P)^2^] where P=(Fo^2^+2Fc^2^)/3'
_refine_ls_weighting_scheme calc
_refine_ls_wR_factor_gt 0.0870
_refine_ls_wR_factor_ref 0.0915
_reflns_Friedel_coverage 0.881
_reflns_Friedel_fraction_full 0.908
_reflns_Friedel_fraction_max 0.876
_reflns_number_gt 12570
_reflns_number_total 15812
_reflns_threshold_expression 'I > 2\s(I)'
_cod_data_source_file c7cc04670g2.cif
_cod_data_source_block dn320blue
_cod_database_code 7120339
_shelx_space_group_comment
;
The symmetry employed for this shelxl refinement is uniquely defined
by the following loop, which should always be used as a source of
symmetry information in preference to the above space-group names.
They are only intended as comments.
;
_shelx_estimated_absorpt_t_min 0.847
_shelx_estimated_absorpt_t_max 0.916
_shelxl_version_number 2013-4

loop_
_space_group_symop_operation_xyz
'x, y, z'
'x, -y, z+1/2'
'x+1/2, y+1/2, z'
'x+1/2, -y+1/2, z+1/2'

loop_
_atom_site_label
_atom_site_type_symbol
_atom_site_fract_x
_atom_site_fract_y
_atom_site_fract_z
_atom_site_U_iso_or_equiv
_atom_site_adp_type
_atom_site_occupancy
_atom_site_site_symmetry_order
_atom_site_calc_flag
_atom_site_refinement_flags_posn
_atom_site_refinement_flags_adp
_atom_site_refinement_flags_occupancy
_atom_site_disorder_assembly
_atom_site_disorder_group
Fe1 Fe 0.70214(2) 0.71795(3) 0.90250(2) 0.01540(10) Uani 1 1 d . . . . .
Si1 Si 0.62124(4) 0.86742(7) 0.95421(5) 0.01681(19) Uani 1 1 d . . . . .
Si2 Si 0.74986(4) 0.84823(7) 1.03617(5) 0.01529(19) Uani 1 1 d . . . . .
Si3 Si 0.75929(4) 0.63591(7) 0.78576(5) 0.01591(19) Uani 1 1 d . . . . .
Si4 Si 0.68162(4) 0.50725(7) 0.84238(5) 0.0169(2) Uani 1 1 d . . . . .
O1 O 0.62532(11) 0.76831(18) 0.91708(13) 0.0200(5) Uani 1 1 d . . . . .
O2 O 0.68018(11) 0.88715(18) 1.02030(13) 0.0198(5) Uani 1 1 d . . . . .
O3 O 0.76196(11) 0.79912(17) 0.96901(12) 0.0175(5) Uani 1 1 d . . . . .
O4 O 0.54061(14) 0.5893(2) 0.92536(16) 0.0386(7) Uani 1 1 d . U . . .
O5 O 0.52583(17) 0.6879(3) 0.78119(18) 0.0532(10) Uani 1 1 d D . . . .
O6 O 0.76290(12) 0.70593(17) 0.84954(13) 0.0205(5) Uani 1 1 d . . . . .
O7 O 0.72730(11) 0.53457(17) 0.79551(13) 0.0197(5) Uani 1 1 d . . . . .
O8 O 0.65544(11) 0.60079(18) 0.86894(13) 0.0209(5) Uani 1 1 d . . . . .
O9 O 0.82476(14) 0.9169(2) 0.86866(15) 0.0287(6) Uani 1 1 d . . . . .
O10 O 0.89882(13) 0.7549(2) 0.95049(17) 0.0351(7) Uani 1 1 d . . . . .
Li1 Li 0.5821(3) 0.6607(5) 0.8716(3) 0.0255(14) Uani 1 1 d . . . . .
Li2 Li 0.8147(3) 0.7939(5) 0.9108(3) 0.0221(13) Uani 1 1 d . . . . .
C1 C 0.61838(16) 0.9656(3) 0.89004(19) 0.0215(7) Uani 1 1 d . . . . .
C2 C 0.6194(2) 1.0609(3) 0.9094(2) 0.0319(9) Uani 1 1 d . . . . .
H2 H 0.6181 1.0761 0.9552 0.038 Uiso 1 1 calc R U . . .
C3 C 0.6220(2) 1.1336(3) 0.8644(3) 0.0440(12) Uani 1 1 d . . . . .
H3 H 0.6225 1.1977 0.8793 0.053 Uiso 1 1 calc R U . . .
C4 C 0.6240(2) 1.1133(4) 0.7978(3) 0.0464(14) Uani 1 1 d . . . . .
H4 H 0.6261 1.1632 0.7666 0.056 Uiso 1 1 calc R U . . .
C5 C 0.6229(2) 1.0203(4) 0.7767(3) 0.0447(13) Uani 1 1 d . . . . .
H5 H 0.6241 1.0060 0.7307 0.054 Uiso 1 1 calc R U . . .
C6 C 0.62014(19) 0.9469(3) 0.8224(2) 0.0311(9) Uani 1 1 d . . . . .
H6 H 0.6194 0.8830 0.8070 0.037 Uiso 1 1 calc R U . . .
C7 C 0.55602(16) 0.8750(3) 0.99318(19) 0.0202(7) Uani 1 1 d . . . . .
C8 C 0.49814(18) 0.8431(3) 0.9582(2) 0.0296(9) Uani 1 1 d . . . . .
H8 H 0.4917 0.8141 0.9138 0.036 Uiso 1 1 calc R U . . .
C9 C 0.45002(19) 0.8527(4) 0.9866(2) 0.0384(11) Uani 1 1 d . . . . .
H9 H 0.4110 0.8307 0.9619 0.046 Uiso 1 1 calc R U . . .
C10 C 0.45883(19) 0.8943(4) 1.0507(2) 0.0365(11) Uani 1 1 d . . . . .
H10 H 0.4257 0.9018 1.0699 0.044 Uiso 1 1 calc R U . . .
C11 C 0.51554(19) 0.9252(3) 1.0876(2) 0.0331(10) Uani 1 1 d . . . . .
H11 H 0.5217 0.9527 1.1323 0.040 Uiso 1 1 calc R U . . .
C12 C 0.56350(18) 0.9156(3) 1.0585(2) 0.0259(8) Uani 1 1 d . . . . .
H12 H 0.6024 0.9374 1.0837 0.031 Uiso 1 1 calc R U . . .
C13 C 0.79787(16) 0.9544(2) 1.06940(17) 0.0165(7) Uani 1 1 d . . . . .
C14 C 0.77141(17) 1.0392(3) 1.08181(19) 0.0217(8) Uani 1 1 d . . . . .
H14 H 0.7286 1.0448 1.0681 0.026 Uiso 1 1 calc R U . . .
C15 C 0.80612(18) 1.1156(3) 1.1137(2) 0.0254(8) Uani 1 1 d . . . . .
H15 H 0.7871 1.1729 1.1213 0.031 Uiso 1 1 calc R U . . .
C16 C 0.86854(18) 1.1085(3) 1.1345(2) 0.0270(8) Uani 1 1 d . . . . .
H16 H 0.8924 1.1602 1.1574 0.032 Uiso 1 1 calc R U . . .
C17 C 0.89558(18) 1.0265(3) 1.1219(2) 0.0316(9) Uani 1 1 d . . . . .
H17 H 0.9384 1.0219 1.1351 0.038 Uiso 1 1 calc R U . . .
C18 C 0.86077(18) 0.9498(3) 1.0899(2) 0.0269(8) Uani 1 1 d . . . . .
H18 H 0.8803 0.8932 1.0818 0.032 Uiso 1 1 calc R U . . .
C19 C 0.76327(16) 0.7640(2) 1.11098(18) 0.0184(7) Uani 1 1 d . . . . .
C20 C 0.7361(2) 0.7806(3) 1.1641(2) 0.0303(9) Uani 1 1 d . . . . .
H20 H 0.7081 0.8314 1.1596 0.036 Uiso 1 1 calc R U . . .
C21 C 0.7488(2) 0.7250(3) 1.2230(2) 0.0367(11) Uani 1 1 d . . . . .
H21 H 0.7296 0.7376 1.2585 0.044 Uiso 1 1 calc R U . . .
C22 C 0.7896(2) 0.6510(3) 1.2307(2) 0.0364(11) Uani 1 1 d . . . . .
H22 H 0.7987 0.6131 1.2716 0.044 Uiso 1 1 calc R U . . .
C23 C 0.8170(2) 0.6323(3) 1.1786(2) 0.0358(10) Uani 1 1 d . . . . .
H23 H 0.8452 0.5818 1.1834 0.043 Uiso 1 1 calc R U . . .
C24 C 0.80297(19) 0.6882(3) 1.1192(2) 0.0269(8) Uani 1 1 d . . . . .
H24 H 0.8211 0.6740 1.0831 0.032 Uiso 1 1 calc R U . . .
C25 C 0.5744(3) 0.5662(5) 0.9951(3) 0.0640(16) Uani 1 1 d . U . . .
H25A H 0.5857 0.6243 1.0236 0.077 Uiso 1 1 calc R U . . .
H25B H 0.6116 0.5307 0.9954 0.077 Uiso 1 1 calc R U . . .
C26 C 0.5317(4) 0.5053(5) 1.0222(3) 0.0708(18) Uani 1 1 d . U . . .
H26A H 0.5352 0.4376 1.0108 0.085 Uiso 1 1 calc R U . . .
H26B H 0.5393 0.5123 1.0731 0.085 Uiso 1 1 calc R U . . .
C27 C 0.4715(4) 0.5444(6) 0.9844(4) 0.088(2) Uani 1 1 d . U . . .
H27A H 0.4394 0.4964 0.9807 0.105 Uiso 1 1 calc R U . . .
H27B H 0.4617 0.6012 1.0084 0.105 Uiso 1 1 calc R U . . .
C28 C 0.4779(2) 0.5694(5) 0.9151(4) 0.0600(16) Uani 1 1 d . U . . .
H28A H 0.4650 0.5159 0.8823 0.072 Uiso 1 1 calc R U . . .
H28B H 0.4531 0.6257 0.8963 0.072 Uiso 1 1 calc R U . . .
C29A C 0.5434(4) 0.6517(5) 0.7169(3) 0.0464(17) Uani 0.736(8) 1 d D . P A 1
H29A H 0.5875 0.6576 0.7240 0.056 Uiso 0.736(8) 1 calc R U P A 1
H29B H 0.5319 0.5842 0.7083 0.056 Uiso 0.736(8) 1 calc R U P A 1
C30A C 0.5099(4) 0.7118(6) 0.6565(4) 0.0430(12) Uani 0.736(8) 1 d D . P A 1
H30A H 0.5342 0.7221 0.6232 0.052 Uiso 0.736(8) 1 calc R U P A 1
H30B H 0.4708 0.6826 0.6317 0.052 Uiso 0.736(8) 1 calc R U P A 1
C31A C 0.5008(4) 0.8013(6) 0.6905(4) 0.0430(12) Uani 0.736(8) 1 d D . P A 1
H31A H 0.4657 0.8365 0.6613 0.052 Uiso 0.736(8) 1 calc R U P A 1
H31B H 0.5371 0.8421 0.6986 0.052 Uiso 0.736(8) 1 calc R U P A 1
C32A C 0.4898(15) 0.7728(14) 0.7577(6) 0.063(3) Uani 0.736(8) 1 d D . P A 1
H32A H 0.5020 0.8244 0.7924 0.075 Uiso 0.736(8) 1 calc R U P A 1
H32B H 0.4464 0.7592 0.7512 0.075 Uiso 0.736(8) 1 calc R U P A 1
C29B C 0.4994(10) 0.6282(13) 0.7293(8) 0.0464(17) Uani 0.264(8) 1 d D . P A -2
H29C H 0.4557 0.6190 0.7242 0.056 Uiso 0.264(8) 1 calc R U P A -2
H29D H 0.5202 0.5662 0.7326 0.056 Uiso 0.264(8) 1 calc R U P A -2
C31B C 0.4768(10) 0.7755(16) 0.6915(10) 0.0430(12) Uani 0.264(8) 1 d D . P A -2
H31C H 0.4884 0.8352 0.6724 0.052 Uiso 0.264(8) 1 calc R U P A -2
H31D H 0.4328 0.7657 0.6722 0.052 Uiso 0.264(8) 1 calc R U P A -2
C30B C 0.5119(12) 0.6924(16) 0.6748(11) 0.0430(12) Uani 0.264(8) 1 d D . P A -2
H30C H 0.4948 0.6680 0.6271 0.052 Uiso 0.264(8) 1 calc R U P A -2
H30D H 0.5554 0.7065 0.6830 0.052 Uiso 0.264(8) 1 calc R U P A -2
C32B C 0.494(4) 0.778(4) 0.7689(15) 0.063(3) Uani 0.264(8) 1 d D . P A -2
H32C H 0.5203 0.8327 0.7880 0.075 Uiso 0.264(8) 1 calc R U P A -2
H32D H 0.4579 0.7789 0.7873 0.075 Uiso 0.264(8) 1 calc R U P A -2
C33 C 0.71365(16) 0.6905(3) 0.70245(19) 0.0205(7) Uani 1 1 d . . . . .
C34 C 0.69010(18) 0.7817(3) 0.7004(2) 0.0289(8) Uani 1 1 d . . . . .
H34 H 0.6971 0.8175 0.7421 0.035 Uiso 1 1 calc R U . . .
C35 C 0.6563(2) 0.8212(3) 0.6379(3) 0.0388(11) Uani 1 1 d . . . . .
H35 H 0.6399 0.8831 0.6373 0.047 Uiso 1 1 calc R U . . .
C36 C 0.64681(19) 0.7708(4) 0.5772(3) 0.0410(12) Uani 1 1 d . . . . .
H36 H 0.6245 0.7986 0.5346 0.049 Uiso 1 1 calc R U . . .
C37 C 0.6693(2) 0.6804(4) 0.5776(2) 0.0386(11) Uani 1 1 d . . . . .
H37 H 0.6624 0.6455 0.5355 0.046 Uiso 1 1 calc R U . . .
C38 C 0.70217(18) 0.6406(3) 0.6399(2) 0.0280(9) Uani 1 1 d . . . . .
H38 H 0.7172 0.5779 0.6400 0.034 Uiso 1 1 calc R U . . .
C39 C 0.83617(16) 0.6051(3) 0.77803(18) 0.0183(7) Uani 1 1 d . . . . .
C40 C 0.86031(17) 0.6461(3) 0.72799(19) 0.0215(7) Uani 1 1 d . . . . .
H40 H 0.8364 0.6895 0.6955 0.026 Uiso 1 1 calc R U . . .
C41 C 0.91817(18) 0.6253(3) 0.7243(2) 0.0288(9) Uani 1 1 d . . . . .
H41 H 0.9335 0.6548 0.6900 0.035 Uiso 1 1 calc R U . . .
C42 C 0.95355(19) 0.5617(3) 0.7706(2) 0.0340(10) Uani 1 1 d . . . . .
H42 H 0.9932 0.5470 0.7681 0.041 Uiso 1 1 calc R U . . .
C43 C 0.9309(2) 0.5199(3) 0.8205(2) 0.0335(10) Uani 1 1 d . . . . .
H43 H 0.9551 0.4766 0.8527 0.040 Uiso 1 1 calc R U . . .
C44 C 0.87262(18) 0.5409(3) 0.82388(19) 0.0238(8) Uani 1 1 d . . . . .
H44 H 0.8574 0.5108 0.8581 0.029 Uiso 1 1 calc R U . . .
C45 C 0.62098(17) 0.4309(3) 0.78615(19) 0.0200(7) Uani 1 1 d . . . . .
C46 C 0.62352(19) 0.4009(3) 0.7210(2) 0.0285(9) Uani 1 1 d . . . . .
H46 H 0.6563 0.4209 0.7041 0.034 Uiso 1 1 calc R U . . .
C47 C 0.5794(2) 0.3425(3) 0.6798(2) 0.0328(10) Uani 1 1 d . . . . .
H47 H 0.5826 0.3222 0.6356 0.039 Uiso 1 1 calc R U . . .
C48 C 0.53121(19) 0.3141(3) 0.7029(2) 0.0317(9) Uani 1 1 d . . . . .
H48 H 0.5008 0.2746 0.6746 0.038 Uiso 1 1 calc R U . . .
C49 C 0.52714(19) 0.3429(3) 0.7669(2) 0.0324(9) Uani 1 1 d . . . . .
H49 H 0.4936 0.3237 0.7828 0.039 Uiso 1 1 calc R U . . .
C50 C 0.57171(18) 0.4002(3) 0.8089(2) 0.0273(8) Uani 1 1 d . . . . .
H50 H 0.5687 0.4187 0.8535 0.033 Uiso 1 1 calc R U . . .
C51 C 0.72707(16) 0.4359(3) 0.91763(18) 0.0184(7) Uani 1 1 d . . . . .
C52 C 0.75788(18) 0.4794(3) 0.9800(2) 0.0252(8) Uani 1 1 d . . . . .
H52 H 0.7523 0.5454 0.9856 0.030 Uiso 1 1 calc R U . . .
C53 C 0.79607(19) 0.4297(3) 1.0338(2) 0.0285(9) Uani 1 1 d . . . . .
H53 H 0.8165 0.4614 1.0755 0.034 Uiso 1 1 calc R U . . .
C54 C 0.80433(18) 0.3332(3) 1.0265(2) 0.0273(8) Uani 1 1 d . . . . .
H54 H 0.8308 0.2986 1.0631 0.033 Uiso 1 1 calc R U . . .
C55 C 0.77419(19) 0.2878(3) 0.9663(2) 0.0282(8) Uani 1 1 d . . . . .
H55 H 0.7795 0.2215 0.9615 0.034 Uiso 1 1 calc R U . . .
C56 C 0.73601(18) 0.3382(3) 0.91242(19) 0.0234(8) Uani 1 1 d . . . . .
H56 H 0.7154 0.3058 0.8710 0.028 Uiso 1 1 calc R U . . .
C57 C 0.7963(2) 1.0003(3) 0.8872(2) 0.0357(10) Uani 1 1 d . . . . .
H57A H 0.8184 1.0226 0.9343 0.043 Uiso 1 1 calc R U . . .
H57B H 0.7540 0.9865 0.8867 0.043 Uiso 1 1 calc R U . . .
C58 C 0.7984(2) 1.0738(3) 0.8335(2) 0.0373(10) Uani 1 1 d . . . . .
H58A H 0.8367 1.1100 0.8468 0.045 Uiso 1 1 calc R U . . .
H58B H 0.7640 1.1185 0.8261 0.045 Uiso 1 1 calc R U . . .
C59 C 0.7940(2) 1.0136(3) 0.7691(2) 0.0404(11) Uani 1 1 d . . . . .
H59A H 0.7515 0.9973 0.7454 0.049 Uiso 1 1 calc R U . . .
H59B H 0.8120 1.0468 0.7359 0.049 Uiso 1 1 calc R U . . .
C60 C 0.8300(2) 0.9266(3) 0.7986(2) 0.0308(9) Uani 1 1 d . . . . .
H60A H 0.8134 0.8699 0.7706 0.037 Uiso 1 1 calc R U . . .
H60B H 0.8728 0.9344 0.7990 0.037 Uiso 1 1 calc R U . . .
C61 C 0.94012(19) 0.7690(3) 0.9082(2) 0.0337(10) Uani 1 1 d . . . . .
H61A H 0.9444 0.8374 0.8991 0.040 Uiso 1 1 calc R U . . .
H61B H 0.9257 0.7355 0.8632 0.040 Uiso 1 1 calc R U . . .
C62 C 0.9985(2) 0.7286(4) 0.9499(3) 0.0446(12) Uani 1 1 d . . . . .
H62A H 1.0218 0.7762 0.9830 0.053 Uiso 1 1 calc R U . . .
H62B H 1.0233 0.7070 0.9194 0.053 Uiso 1 1 calc R U . . .
C63 C 0.9804(2) 0.6453(4) 0.9883(2) 0.0390(11) Uani 1 1 d . . . . .
H63A H 1.0078 0.6395 1.0359 0.047 Uiso 1 1 calc R U . . .
H63B H 0.9810 0.5851 0.9630 0.047 Uiso 1 1 calc R U . . .
C64 C 0.9161(2) 0.6701(4) 0.9904(2) 0.0364(10) Uani 1 1 d . . . . .
H64A H 0.8881 0.6177 0.9703 0.044 Uiso 1 1 calc R U . . .
H64B H 0.9150 0.6804 1.0389 0.044 Uiso 1 1 calc R U . . .

loop_
_atom_site_aniso_label
_atom_site_aniso_U_11
_atom_site_aniso_U_22
_atom_site_aniso_U_33
_atom_site_aniso_U_23
_atom_site_aniso_U_13
_atom_site_aniso_U_12
Fe1 0.0161(2) 0.0143(2) 0.0164(2) -0.0021(2) 0.00543(18) 0.0004(2)
Si1 0.0135(4) 0.0170(5) 0.0196(5) -0.0020(4) 0.0041(4) 0.0019(4)
Si2 0.0143(4) 0.0160(5) 0.0153(4) -0.0015(4) 0.0036(4) 0.0008(4)
Si3 0.0185(5) 0.0145(4) 0.0157(5) -0.0009(4) 0.0063(4) -0.0010(4)
Si4 0.0192(5) 0.0145(5) 0.0174(5) -0.0007(4) 0.0056(4) -0.0022(4)
O1 0.0137(12) 0.0227(13) 0.0228(13) -0.0045(10) 0.0036(10) 0.0007(10)
O2 0.0136(11) 0.0215(13) 0.0228(13) -0.0053(10) 0.0023(10) 0.0033(10)
O3 0.0147(12) 0.0202(13) 0.0170(12) -0.0033(10) 0.0033(10) 0.0004(10)
O4 0.0346(16) 0.0465(19) 0.0384(17) -0.0048(14) 0.0165(14) -0.0118(14)
O5 0.049(2) 0.053(2) 0.042(2) 0.0062(17) -0.0154(17) -0.0013(18)
O6 0.0242(13) 0.0165(13) 0.0229(13) -0.0029(10) 0.0101(11) -0.0038(11)
O7 0.0255(13) 0.0153(12) 0.0206(13) -0.0030(10) 0.0103(11) -0.0030(10)
O8 0.0209(13) 0.0192(13) 0.0237(13) -0.0032(10) 0.0082(11) -0.0024(10)
O9 0.0378(16) 0.0225(14) 0.0298(15) 0.0008(12) 0.0159(13) -0.0008(12)
O10 0.0235(14) 0.0396(18) 0.0429(18) 0.0029(14) 0.0103(13) 0.0052(13)
Li1 0.020(3) 0.026(3) 0.028(3) -0.002(3) 0.002(3) 0.003(3)
Li2 0.020(3) 0.025(3) 0.022(3) -0.001(3) 0.007(2) -0.001(3)
C1 0.0129(16) 0.0268(19) 0.0244(19) 0.0033(15) 0.0046(14) 0.0037(14)
C2 0.031(2) 0.023(2) 0.042(2) 0.0015(18) 0.0105(19) -0.0006(17)
C3 0.034(2) 0.027(2) 0.074(4) 0.016(2) 0.019(2) 0.002(2)
C4 0.025(2) 0.051(3) 0.066(3) 0.038(3) 0.017(2) 0.012(2)
C5 0.032(2) 0.067(4) 0.039(3) 0.025(3) 0.016(2) 0.017(2)
C6 0.026(2) 0.038(2) 0.030(2) 0.0071(18) 0.0088(17) 0.0100(18)
C7 0.0176(17) 0.0188(18) 0.0244(19) 0.0047(15) 0.0062(15) 0.0038(14)
C8 0.0228(19) 0.042(2) 0.025(2) -0.0018(17) 0.0083(16) -0.0037(18)
C9 0.017(2) 0.062(3) 0.036(2) 0.002(2) 0.0075(18) -0.009(2)
C10 0.022(2) 0.057(3) 0.035(2) 0.011(2) 0.0157(18) 0.005(2)
C11 0.029(2) 0.048(3) 0.026(2) 0.0009(19) 0.0141(17) 0.004(2)
C12 0.0200(18) 0.031(2) 0.028(2) -0.0032(17) 0.0077(16) -0.0014(16)
C13 0.0180(16) 0.0170(17) 0.0142(16) 0.0015(13) 0.0040(13) -0.0017(14)
C14 0.0175(17) 0.0223(19) 0.0245(19) -0.0006(15) 0.0045(15) 0.0003(15)
C15 0.026(2) 0.0173(18) 0.035(2) -0.0029(16) 0.0105(17) 0.0012(15)
C16 0.0233(19) 0.026(2) 0.033(2) -0.0032(16) 0.0087(16) -0.0099(16)
C17 0.0153(18) 0.030(2) 0.046(3) -0.0056(19) 0.0029(17) -0.0023(16)
C18 0.0213(19) 0.0204(19) 0.038(2) -0.0048(16) 0.0064(17) 0.0025(15)
C19 0.0214(17) 0.0163(17) 0.0174(16) -0.0015(13) 0.0050(14) -0.0035(14)
C20 0.041(2) 0.0197(19) 0.035(2) 0.0000(17) 0.0188(19) 0.0006(18)
C21 0.063(3) 0.027(2) 0.027(2) 0.0001(18) 0.023(2) -0.006(2)
C22 0.060(3) 0.023(2) 0.025(2) 0.0053(16) 0.009(2) -0.008(2)
C23 0.045(3) 0.028(2) 0.033(2) 0.0064(18) 0.008(2) 0.006(2)
C24 0.030(2) 0.026(2) 0.025(2) 0.0006(16) 0.0103(17) 0.0027(17)
C25 0.080(4) 0.071(4) 0.045(3) -0.002(3) 0.024(3) -0.017(3)
C26 0.104(5) 0.059(3) 0.057(3) -0.003(3) 0.035(3) -0.030(3)
C27 0.087(4) 0.093(5) 0.108(5) -0.003(4) 0.068(4) -0.025(4)
C28 0.038(3) 0.062(3) 0.086(4) 0.001(3) 0.026(3) -0.015(2)
C29A 0.059(4) 0.043(4) 0.032(3) -0.003(3) 0.003(3) 0.004(3)
C30A 0.039(2) 0.053(3) 0.032(2) 0.007(2) 0.002(2) -0.002(2)
C31A 0.039(2) 0.053(3) 0.032(2) 0.007(2) 0.002(2) -0.002(2)
C32A 0.054(5) 0.089(5) 0.043(5) 0.017(5) 0.010(6) 0.037(4)
C29B 0.059(4) 0.043(4) 0.032(3) -0.003(3) 0.003(3) 0.004(3)
C31B 0.039(2) 0.053(3) 0.032(2) 0.007(2) 0.002(2) -0.002(2)
C30B 0.039(2) 0.053(3) 0.032(2) 0.007(2) 0.002(2) -0.002(2)
C32B 0.054(5) 0.089(5) 0.043(5) 0.017(5) 0.010(6) 0.037(4)
C33 0.0170(17) 0.0232(18) 0.0230(18) 0.0046(14) 0.0084(14) -0.0026(14)
C34 0.0244(19) 0.030(2) 0.034(2) 0.0085(18) 0.0114(16) -0.0006(18)
C35 0.027(2) 0.036(2) 0.055(3) 0.025(2) 0.013(2) 0.0077(19)
C36 0.019(2) 0.060(3) 0.040(3) 0.028(2) 0.0001(18) -0.003(2)
C37 0.027(2) 0.059(3) 0.026(2) 0.008(2) 0.0003(18) -0.011(2)
C38 0.0232(19) 0.037(2) 0.0232(19) 0.0021(17) 0.0057(15) -0.0007(17)
C39 0.0169(17) 0.0172(17) 0.0208(18) -0.0074(14) 0.0050(14) -0.0032(14)
C40 0.0218(18) 0.0204(18) 0.0218(18) -0.0027(14) 0.0051(14) -0.0032(15)
C41 0.0237(19) 0.034(2) 0.032(2) -0.0070(18) 0.0136(17) -0.0065(17)
C42 0.0182(19) 0.042(3) 0.041(2) -0.013(2) 0.0063(17) 0.0037(18)
C43 0.030(2) 0.033(2) 0.032(2) -0.0020(18) -0.0006(18) 0.0129(19)
C44 0.030(2) 0.0234(19) 0.0172(18) -0.0020(15) 0.0043(15) 0.0015(16)
C45 0.0197(18) 0.0149(17) 0.0233(19) 0.0017(14) 0.0025(15) -0.0002(14)
C46 0.031(2) 0.029(2) 0.025(2) 0.0019(16) 0.0058(17) -0.0072(18)
C47 0.043(3) 0.031(2) 0.0194(19) -0.0026(16) 0.0010(18) -0.0078(19)
C48 0.025(2) 0.023(2) 0.039(2) -0.0009(17) -0.0037(18) -0.0056(17)
C49 0.023(2) 0.031(2) 0.044(3) -0.0032(19) 0.0102(18) -0.0070(17)
C50 0.025(2) 0.029(2) 0.029(2) -0.0049(16) 0.0105(16) -0.0051(17)
C51 0.0201(17) 0.0188(17) 0.0181(17) 0.0017(13) 0.0082(14) -0.0025(14)
C52 0.027(2) 0.0206(19) 0.026(2) -0.0002(15) 0.0049(16) -0.0010(16)
C53 0.028(2) 0.032(2) 0.022(2) -0.0003(17) -0.0001(16) -0.0037(18)
C54 0.0252(19) 0.032(2) 0.024(2) 0.0100(16) 0.0064(16) 0.0046(17)
C55 0.036(2) 0.024(2) 0.028(2) 0.0058(17) 0.0134(17) 0.0072(18)
C56 0.030(2) 0.0231(19) 0.0177(18) -0.0012(14) 0.0082(15) -0.0005(16)
C57 0.049(3) 0.028(2) 0.034(2) 0.0031(18) 0.019(2) 0.006(2)
C58 0.051(3) 0.026(2) 0.038(2) 0.0045(19) 0.017(2) 0.004(2)
C59 0.045(3) 0.042(3) 0.036(3) 0.006(2) 0.013(2) 0.002(2)
C60 0.036(2) 0.032(2) 0.027(2) 0.0001(17) 0.0132(18) -0.0029(19)
C61 0.026(2) 0.032(2) 0.042(3) 0.0019(19) 0.0095(19) -0.0009(18)
C62 0.031(2) 0.044(3) 0.060(3) 0.003(2) 0.016(2) 0.006(2)
C63 0.034(2) 0.043(3) 0.036(2) 0.006(2) 0.0025(19) 0.011(2)
C64 0.031(2) 0.048(3) 0.027(2) 0.006(2) 0.0040(18) 0.000(2)

loop_
_atom_type_symbol
_atom_type_description
_atom_type_scat_dispersion_real
_atom_type_scat_dispersion_imag
_atom_type_scat_source
C C 0.0033 0.0016 'International Tables Vol C Tables 4.2.6.8 and 6.1.1.4'
H H 0.0000 0.0000 'International Tables Vol C Tables 4.2.6.8 and 6.1.1.4'
Fe Fe 0.3463 0.8444 'International Tables Vol C Tables 4.2.6.8 and 6.1.1.4'
Li Li -0.0003 0.0001 'International Tables Vol C Tables 4.2.6.8 and 6.1.1.4'
O O 0.0106 0.0060 'International Tables Vol C Tables 4.2.6.8 and 6.1.1.4'
Si Si 0.0817 0.0704 'International Tables Vol C Tables 4.2.6.8 and 6.1.1.4'

loop_
_geom_angle_atom_site_label_1
_geom_angle_atom_site_label_2
_geom_angle_atom_site_label_3
_geom_angle
O6 Fe1 O8 98.30(10)
O6 Fe1 O3 86.92(10)
O8 Fe1 O3 156.18(10)
O6 Fe1 O1 153.01(11)
O8 Fe1 O1 85.75(10)
O3 Fe1 O1 100.12(10)
O6 Fe1 Li2 43.77(15)
O8 Fe1 Li2 138.96(15)
O3 Fe1 Li2 43.37(15)
O1 Fe1 Li2 134.83(15)
O6 Fe1 Li1 131.38(16)
O8 Fe1 Li1 43.12(16)
O3 Fe1 Li1 141.05(15)
O1 Fe1 Li1 43.18(16)
Li2 Fe1 Li1 169.46(19)
O1 Si1 O2 112.50(14)
O1 Si1 C7 113.52(16)
O2 Si1 C7 103.61(15)
O1 Si1 C1 108.80(16)
O2 Si1 C1 107.04(16)
C7 Si1 C1 111.15(16)
O3 Si2 O2 111.55(13)
O3 Si2 C19 111.62(15)
O2 Si2 C19 107.79(15)
O3 Si2 C13 114.95(15)
O2 Si2 C13 104.62(15)
C19 Si2 C13 105.77(16)
O6 Si3 O7 111.67(13)
O6 Si3 C39 111.50(15)
O7 Si3 C39 105.85(15)
O6 Si3 C33 110.51(16)
O7 Si3 C33 107.60(15)
C39 Si3 C33 109.53(16)
O8 Si4 O7 110.88(13)
O8 Si4 C51 110.71(15)
O7 Si4 C51 106.37(15)
O8 Si4 C45 112.72(16)
O7 Si4 C45 106.34(15)
C51 Si4 C45 109.54(16)
Si1 O1 Li1 146.1(3)
Si1 O1 Fe1 123.06(14)
Li1 O1 Fe1 90.8(2)
Si1 O2 Si2 130.44(16)
Si2 O3 Li2 144.9(3)
Si2 O3 Fe1 124.11(14)
Li2 O3 Fe1 90.5(2)
C28 O4 C25 110.6(4)
C28 O4 Li1 131.7(4)
C25 O4 Li1 116.4(4)
C29B O5 C32B 108(3)
C32A O5 C29A 105.1(6)
C29B O5 Li1 129.5(9)
C32A O5 Li1 129.4(8)
C32B O5 Li1 120(2)
C29A O5 Li1 116.7(4)
Si3 O6 Li2 143.1(2)
Si3 O6 Fe1 126.20(15)
Li2 O6 Fe1 90.5(2)
Si4 O7 Si3 130.73(16)
Si4 O8 Li1 142.5(3)
Si4 O8 Fe1 125.42(15)
Li1 O8 Fe1 91.4(2)
C57 O9 C60 109.7(3)
C57 O9 Li2 119.4(3)
C60 O9 Li2 123.3(3)
C64 O10 C61 108.2(3)
C64 O10 Li2 123.6(3)
C61 O10 Li2 117.3(3)
O8 Li1 O1 90.9(3)
O8 Li1 O4 111.6(4)
O1 Li1 O4 115.3(4)
O8 Li1 O5 115.5(4)
O1 Li1 O5 114.4(4)
O4 Li1 O5 108.5(4)
O8 Li1 Fe1 45.52(16)
O1 Li1 Fe1 45.99(16)
O4 Li1 Fe1 130.4(3)
O5 Li1 Fe1 121.0(3)
O3 Li2 O6 91.6(3)
O3 Li2 O10 119.3(3)
O6 Li2 O10 116.8(3)
O3 Li2 O9 113.5(3)
O6 Li2 O9 114.9(3)
O10 Li2 O9 101.6(3)
O3 Li2 Fe1 46.09(15)
O6 Li2 Fe1 45.71(15)
O10 Li2 Fe1 136.2(3)
O9 Li2 Fe1 122.2(3)
C6 C1 C2 116.7(4)
C6 C1 Si1 121.4(3)
C2 C1 Si1 121.7(3)
C3 C2 C1 122.3(4)
C3 C2 H2 118.8
C1 C2 H2 118.8
C4 C3 C2 119.9(5)
C4 C3 H3 120.1
C2 C3 H3 120.1
C3 C4 C5 119.5(4)
C3 C4 H4 120.2
C5 C4 H4 120.2
C4 C5 C6 120.4(5)
C4 C5 H5 119.8
C6 C5 H5 119.8
C1 C6 C5 121.1(4)
C1 C6 H6 119.5
C5 C6 H6 119.5
C12 C7 C8 117.3(3)
C12 C7 Si1 120.4(3)
C8 C7 Si1 122.3(3)
C9 C8 C7 121.5(4)
C9 C8 H8 119.3
C7 C8 H8 119.3
C10 C9 C8 119.7(4)
C10 C9 H9 120.1
C8 C9 H9 120.1
C9 C10 C11 120.6(4)
C9 C10 H10 119.7
C11 C10 H10 119.7
C10 C11 C12 119.3(4)
C10 C11 H11 120.4
C12 C11 H11 120.4
C11 C12 C7 121.7(4)
C11 C12 H12 119.2
C7 C12 H12 119.2
C14 C13 C18 117.2(3)
C14 C13 Si2 120.3(3)
C18 C13 Si2 122.1(3)
C15 C14 C13 121.5(3)
C15 C14 H14 119.3
C13 C14 H14 119.3
C16 C15 C14 120.1(4)
C16 C15 H15 120.0
C14 C15 H15 120.0
C17 C16 C15 119.5(4)
C17 C16 H16 120.3
C15 C16 H16 120.3
C16 C17 C18 120.5(4)
C16 C17 H17 119.8
C18 C17 H17 119.8
C17 C18 C13 121.3(4)
C17 C18 H18 119.4
C13 C18 H18 119.4
C24 C19 C20 117.3(3)
C24 C19 Si2 122.9(3)
C20 C19 Si2 119.6(3)
C21 C20 C19 121.4(4)
C21 C20 H20 119.3
C19 C20 H20 119.3
C20 C21 C22 120.2(4)
C20 C21 H21 119.9
C22 C21 H21 119.9
C21 C22 C23 119.7(4)
C21 C22 H22 120.2
C23 C22 H22 120.2
C22 C23 C24 119.3(4)
C22 C23 H23 120.3
C24 C23 H23 120.3
C19 C24 C23 122.1(4)
C19 C24 H24 119.0
C23 C24 H24 119.0
O4 C25 C26 104.1(5)
O4 C25 H25A 110.9
C26 C25 H25A 110.9
O4 C25 H25B 110.9
C26 C25 H25B 110.9
H25A C25 H25B 108.9
C27 C26 C25 102.4(6)
C27 C26 H26A 111.3
C25 C26 H26A 111.3
C27 C26 H26B 111.3
C25 C26 H26B 111.3
H26A C26 H26B 109.2
C28 C27 C26 104.2(5)
C28 C27 H27A 110.9
C26 C27 H27A 110.9
C28 C27 H27B 110.9
C26 C27 H27B 110.9
H27A C27 H27B 108.9
O4 C28 C27 105.6(6)
O4 C28 H28A 110.6
C27 C28 H28A 110.6
O4 C28 H28B 110.6
C27 C28 H28B 110.6
H28A C28 H28B 108.7
C30A C29A O5 106.9(6)
C30A C29A H29A 110.3
O5 C29A H29A 110.3
C30A C29A H29B 110.3
O5 C29A H29B 110.3
H29A C29A H29B 108.6
C31A C30A C29A 102.5(6)
C31A C30A H30A 111.3
C29A C30A H30A 111.3
C31A C30A H30B 111.3
C29A C30A H30B 111.3
H30A C30A H30B 109.2
C30A C31A C32A 105.5(8)
C30A C31A H31A 110.6
C32A C31A H31A 110.6
C30A C31A H31B 110.6
C32A C31A H31B 110.6
H31A C31A H31B 108.8
O5 C32A C31A 106.7(11)
O5 C32A H32A 110.4
C31A C32A H32A 110.4
O5 C32A H32B 110.4
C31A C32A H32B 110.4
H32A C32A H32B 108.6
O5 C29B C30B 92.7(14)
O5 C29B H29C 113.2
C30B C29B H29C 113.2
O5 C29B H29D 113.2
C30B C29B H29D 113.2
H29C C29B H29D 110.5
C32B C31B C30B 104.2(19)
C32B C31B H31C 110.9
C30B C31B H31C 110.9
C32B C31B H31D 110.9
C30B C31B H31D 110.9
H31C C31B H31D 108.9
C29B C30B C31B 95.0(16)
C29B C30B H30C 112.7
C31B C30B H30C 112.7
C29B C30B H30D 112.7
C31B C30B H30D 112.7
H30C C30B H30D 110.2
O5 C32B C31B 97.4(17)
O5 C32B H32C 112.3
C31B C32B H32C 112.3
O5 C32B H32D 112.3
C31B C32B H32D 112.3
H32C C32B H32D 109.9
C34 C33 C38 117.5(4)
C34 C33 Si3 121.6(3)
C38 C33 Si3 120.8(3)
C33 C34 C35 120.8(4)
C33 C34 H34 119.6
C35 C34 H34 119.6
C36 C35 C34 120.2(4)
C36 C35 H35 119.9
C34 C35 H35 119.9
C35 C36 C37 120.4(4)
C35 C36 H36 119.8
C37 C36 H36 119.8
C36 C37 C38 119.5(5)
C36 C37 H37 120.3
C38 C37 H37 120.3
C37 C38 C33 121.6(4)
C37 C38 H38 119.2
C33 C38 H38 119.2
C44 C39 C40 117.0(3)
C44 C39 Si3 120.6(3)
C40 C39 Si3 122.3(3)
C41 C40 C39 121.9(4)
C41 C40 H40 119.1
C39 C40 H40 119.1
C42 C41 C40 120.0(4)
C42 C41 H41 120.0
C40 C41 H41 120.0
C43 C42 C41 119.4(4)
C43 C42 H42 120.3
C41 C42 H42 120.3
C42 C43 C44 120.4(4)
C42 C43 H43 119.8
C44 C43 H43 119.8
C43 C44 C39 121.3(4)
C43 C44 H44 119.4
C39 C44 H44 119.4
C46 C45 C50 117.2(4)
C46 C45 Si4 121.5(3)
C50 C45 Si4 121.3(3)
C45 C46 C47 121.7(4)
C45 C46 H46 119.1
C47 C46 H46 119.1
C48 C47 C46 119.9(4)
C48 C47 H47 120.0
C46 C47 H47 120.0
C49 C48 C47 119.8(4)
C49 C48 H48 120.1
C47 C48 H48 120.1
C48 C49 C50 120.5(4)
C48 C49 H49 119.8
C50 C49 H49 119.8
C49 C50 C45 120.8(4)
C49 C50 H50 119.6
C45 C50 H50 119.6
C52 C51 C56 116.6(3)
C52 C51 Si4 121.2(3)
C56 C51 Si4 121.9(3)
C53 C52 C51 122.3(4)
C53 C52 H52 118.9
C51 C52 H52 118.9
C52 C53 C54 119.5(4)
C52 C53 H53 120.3
C54 C53 H53 120.3
C55 C54 C53 120.0(4)
C55 C54 H54 120.0
C53 C54 H54 120.0
C54 C55 C56 120.2(4)
C54 C55 H55 119.9
C56 C55 H55 119.9
C55 C56 C51 121.4(4)
C55 C56 H56 119.3
C51 C56 H56 119.3
O9 C57 C58 105.7(3)
O9 C57 H57A 110.6
C58 C57 H57A 110.6
O9 C57 H57B 110.6
C58 C57 H57B 110.6
H57A C57 H57B 108.7
C57 C58 C59 102.3(4)
C57 C58 H58A 111.3
C59 C58 H58A 111.3
C57 C58 H58B 111.3
C59 C58 H58B 111.3
H58A C58 H58B 109.2
C60 C59 C58 102.7(4)
C60 C59 H59A 111.2
C58 C59 H59A 111.2
C60 C59 H59B 111.2
C58 C59 H59B 111.2
H59A C59 H59B 109.1
O9 C60 C59 105.9(3)
O9 C60 H60A 110.5
C59 C60 H60A 110.5
O9 C60 H60B 110.5
C59 C60 H60B 110.5
H60A C60 H60B 108.7
O10 C61 C62 104.9(4)
O10 C61 H61A 110.8
C62 C61 H61A 110.8
O10 C61 H61B 110.8
C62 C61 H61B 110.8
H61A C61 H61B 108.9
C61 C62 C63 104.4(4)
C61 C62 H62A 110.9
C63 C62 H62A 110.9
C61 C62 H62B 110.9
C63 C62 H62B 110.9
H62A C62 H62B 108.9
C62 C63 C64 103.7(4)
C62 C63 H63A 111.0
C64 C63 H63A 111.0
C62 C63 H63B 111.0
C64 C63 H63B 111.0
H63A C63 H63B 109.0
O10 C64 C63 107.4(4)
O10 C64 H64A 110.2
C63 C64 H64A 110.2
O10 C64 H64B 110.2
C63 C64 H64B 110.2
H64A C64 H64B 108.5

loop_
_geom_bond_atom_site_label_1
_geom_bond_atom_site_label_2
_geom_bond_distance
Fe1 O6 1.980(3)
Fe1 O8 1.984(3)
Fe1 O3 1.992(2)
Fe1 O1 1.999(2)
Fe1 Li2 2.765(6)
Fe1 Li1 2.780(7)
Si1 O1 1.597(3)
Si1 O2 1.638(3)
Si1 C7 1.875(4)
Si1 C1 1.876(4)
Si2 O3 1.602(2)
Si2 O2 1.641(3)
Si2 C19 1.868(4)
Si2 C13 1.870(4)
Si3 O6 1.597(3)
Si3 O7 1.642(3)
Si3 C39 1.869(4)
Si3 C33 1.874(4)
Si4 O8 1.599(3)
Si4 O7 1.635(3)
Si4 C51 1.872(4)
Si4 C45 1.874(4)
O1 Li1 1.902(7)
O3 Li2 1.899(6)
O4 C28 1.429(6)
O4 C25 1.436(7)
O4 Li1 1.909(8)
O5 C29B 1.345(15)
O5 C32A 1.458(10)
O5 C32B 1.46(2)
O5 C29A 1.537(8)
O5 Li1 1.953(7)
O6 Li2 1.913(7)
O8 Li1 1.901(7)
O9 C57 1.443(5)
O9 C60 1.445(5)
O9 Li2 1.969(7)
O10 C64 1.431(5)
O10 C61 1.449(5)
O10 Li2 1.960(7)
C1 C6 1.391(6)
C1 C2 1.395(6)
C2 C3 1.376(6)
C2 H2 0.9500
C3 C4 1.374(8)
C3 H3 0.9500
C4 C5 1.376(8)
C4 H4 0.9500
C5 C6 1.393(6)
C5 H5 0.9500
C6 H6 0.9500
C7 C12 1.393(5)
C7 C8 1.399(5)
C8 C9 1.384(6)
C8 H8 0.9500
C9 C10 1.374(7)
C9 H9 0.9500
C10 C11 1.382(6)
C10 H10 0.9500
C11 C12 1.388(5)
C11 H11 0.9500
C12 H12 0.9500
C13 C14 1.394(5)
C13 C18 1.394(5)
C14 C15 1.387(5)
C14 H14 0.9500
C15 C16 1.386(5)
C15 H15 0.9500
C16 C17 1.368(6)
C16 H16 0.9500
C17 C18 1.393(6)
C17 H17 0.9500
C18 H18 0.9500
C19 C24 1.386(5)
C19 C20 1.393(5)
C20 C21 1.378(6)
C20 H20 0.9500
C21 C22 1.383(7)
C21 H21 0.9500
C22 C23 1.385(6)
C22 H22 0.9500
C23 C24 1.386(6)
C23 H23 0.9500
C24 H24 0.9500
C25 C26 1.512(8)
C25 H25A 0.9900
C25 H25B 0.9900
C26 C27 1.490(11)
C26 H26A 0.9900
C26 H26B 0.9900
C27 C28 1.475(9)
C27 H27A 0.9900
C27 H27B 0.9900
C28 H28A 0.9900
C28 H28B 0.9900
C29A C30A 1.505(9)
C29A H29A 0.9900
C29A H29B 0.9900
C30A C31A 1.474(9)
C30A H30A 0.9900
C30A H30B 0.9900
C31A C32A 1.491(17)
C31A H31A 0.9900
C31A H31B 0.9900
C32A H32A 0.9900
C32A H32B 0.9900
C29B C30B 1.504(19)
C29B H29C 0.9900
C29B H29D 0.9900
C31B C32B 1.49(2)
C31B C30B 1.511(19)
C31B H31C 0.9900
C31B H31D 0.9900
C30B H30C 0.9900
C30B H30D 0.9900
C32B H32C 0.9900
C32B H32D 0.9900
C33 C34 1.391(6)
C33 C38 1.396(6)
C34 C35 1.395(6)
C34 H34 0.9500
C35 C36 1.371(7)
C35 H35 0.9500
C36 C37 1.374(7)
C36 H36 0.9500
C37 C38 1.387(6)
C37 H37 0.9500
C38 H38 0.9500
C39 C44 1.394(5)
C39 C40 1.396(5)
C40 C41 1.385(5)
C40 H40 0.9500
C41 C42 1.382(6)
C41 H41 0.9500
C42 C43 1.378(7)
C42 H42 0.9500
C43 C44 1.392(6)
C43 H43 0.9500
C44 H44 0.9500
C45 C46 1.386(5)
C45 C50 1.401(5)
C46 C47 1.390(6)
C46 H46 0.9500
C47 C48 1.373(6)
C47 H47 0.9500
C48 C49 1.371(6)
C48 H48 0.9500
C49 C50 1.391(6)
C49 H49 0.9500
C50 H50 0.9500
C51 C52 1.396(5)
C51 C56 1.400(5)
C52 C53 1.379(6)
C52 H52 0.9500
C53 C54 1.386(6)
C53 H53 0.9500
C54 C55 1.372(6)
C54 H54 0.9500
C55 C56 1.385(5)
C55 H55 0.9500
C56 H56 0.9500
C57 C58 1.503(6)
C57 H57A 0.9900
C57 H57B 0.9900
C58 C59 1.522(7)
C58 H58A 0.9900
C58 H58B 0.9900
C59 C60 1.506(6)
C59 H59A 0.9900
C59 H59B 0.9900
C60 H60A 0.9900
C60 H60B 0.9900
C61 C62 1.487(6)
C61 H61A 0.9900
C61 H61B 0.9900
C62 C63 1.523(7)
C62 H62A 0.9900
C62 H62B 0.9900
C63 C64 1.532(6)
C63 H63A 0.9900
C63 H63B 0.9900
C64 H64A 0.9900
C64 H64B 0.9900

loop_
_geom_torsion_atom_site_label_1
_geom_torsion_atom_site_label_2
_geom_torsion_atom_site_label_3
_geom_torsion_atom_site_label_4
_geom_torsion
O2 Si1 O1 Li1 143.1(5)
C7 Si1 O1 Li1 25.9(5)
C1 Si1 O1 Li1 -98.5(5)
O2 Si1 O1 Fe1 -39.1(2)
C7 Si1 O1 Fe1 -156.38(17)
C1 Si1 O1 Fe1 79.3(2)
O1 Si1 O2 Si2 26.5(3)
C7 Si1 O2 Si2 149.5(2)
C1 Si1 O2 Si2 -93.0(2)
O3 Si2 O2 Si1 11.9(3)
C19 Si2 O2 Si1 -110.9(2)
C13 Si2 O2 Si1 136.8(2)
O2 Si2 O3 Li2 130.6(4)
C19 Si2 O3 Li2 -108.7(4)
C13 Si2 O3 Li2 11.7(5)
O2 Si2 O3 Fe1 -38.5(2)
C19 Si2 O3 Fe1 82.2(2)
C13 Si2 O3 Fe1 -157.34(16)
O7 Si3 O6 Li2 137.7(4)
C39 Si3 O6 Li2 19.5(5)
C33 Si3 O6 Li2 -102.6(4)
O7 Si3 O6 Fe1 -35.2(2)
C39 Si3 O6 Fe1 -153.41(18)
C33 Si3 O6 Fe1 84.5(2)
O8 Si4 O7 Si3 13.8(3)
C51 Si4 O7 Si3 -106.6(2)
C45 Si4 O7 Si3 136.7(2)
O6 Si3 O7 Si4 22.1(3)
C39 Si3 O7 Si4 143.6(2)
C33 Si3 O7 Si4 -99.4(2)
O7 Si4 O8 Li1 127.3(4)
C51 Si4 O8 Li1 -114.9(4)
C45 Si4 O8 Li1 8.2(5)
O7 Si4 O8 Fe1 -40.1(2)
C51 Si4 O8 Fe1 77.7(2)
C45 Si4 O8 Fe1 -159.18(18)
Si2 O3 Li2 O6 -176.3(3)
Fe1 O3 Li2 O6 -5.3(2)
Si2 O3 Li2 O10 61.6(6)
Fe1 O3 Li2 O10 -127.4(3)
Si2 O3 Li2 O9 -58.1(6)
Fe1 O3 Li2 O9 112.9(3)
Si2 O3 Li2 Fe1 -171.0(4)
O1 Si1 C1 C6 -0.3(4)
O2 Si1 C1 C6 121.5(3)
C7 Si1 C1 C6 -126.0(3)
O1 Si1 C1 C2 -175.0(3)
O2 Si1 C1 C2 -53.2(3)
C7 Si1 C1 C2 59.3(4)
C6 C1 C2 C3 -0.1(6)
Si1 C1 C2 C3 174.8(3)
C1 C2 C3 C4 -0.2(7)
C2 C3 C4 C5 0.4(7)
C3 C4 C5 C6 -0.3(7)
C2 C1 C6 C5 0.2(6)
Si1 C1 C6 C5 -174.7(3)
C4 C5 C6 C1 0.0(7)
O1 Si1 C7 C12 137.8(3)
O2 Si1 C7 C12 15.5(4)
C1 Si1 C7 C12 -99.1(3)
O1 Si1 C7 C8 -43.9(4)
O2 Si1 C7 C8 -166.2(3)
C1 Si1 C7 C8 79.1(4)
C12 C7 C8 C9 1.0(6)
Si1 C7 C8 C9 -177.3(4)
C7 C8 C9 C10 -0.2(7)
C8 C9 C10 C11 -1.0(7)
C9 C10 C11 C12 1.3(7)
C10 C11 C12 C7 -0.5(7)
C8 C7 C12 C11 -0.6(6)
Si1 C7 C12 C11 177.7(3)
O3 Si2 C13 C14 128.9(3)
O2 Si2 C13 C14 6.2(3)
C19 Si2 C13 C14 -107.5(3)
O3 Si2 C13 C18 -58.3(3)
O2 Si2 C13 C18 179.0(3)
C19 Si2 C13 C18 65.3(3)
C18 C13 C14 C15 -0.5(5)
Si2 C13 C14 C15 172.6(3)
C13 C14 C15 C16 -0.5(6)
C14 C15 C16 C17 1.5(6)
C15 C16 C17 C18 -1.5(7)
C16 C17 C18 C13 0.4(7)
C14 C13 C18 C17 0.6(6)
Si2 C13 C18 C17 -172.5(3)
O3 Si2 C19 C24 27.1(4)
O2 Si2 C19 C24 150.0(3)
C13 Si2 C19 C24 -98.6(3)
O3 Si2 C19 C20 -157.7(3)
O2 Si2 C19 C20 -34.9(3)
C13 Si2 C19 C20 76.6(3)
C24 C19 C20 C21 1.1(6)
Si2 C19 C20 C21 -174.3(3)
C19 C20 C21 C22 0.3(7)
C20 C21 C22 C23 -0.7(7)
C21 C22 C23 C24 -0.3(7)
C20 C19 C24 C23 -2.1(6)
Si2 C19 C24 C23 173.2(3)
C22 C23 C24 C19 1.7(7)
C28 O4 C25 C26 15.2(7)
Li1 O4 C25 C26 -176.4(4)
O4 C25 C26 C27 -31.3(7)
C25 C26 C27 C28 36.0(7)
C25 O4 C28 C27 7.5(7)
Li1 O4 C28 C27 -158.6(5)
C26 C27 C28 O4 -27.4(7)
C29B O5 C29A C30A 82.4(13)
C32A O5 C29A C30A -6.7(16)
C32B O5 C29A C30A -12(5)
Li1 O5 C29A C30A -157.3(6)
O5 C29A C30A C31A 26.4(8)
C29A C30A C31A C32A -36.3(16)
C29B O5 C32A C31A -63(2)
C32B O5 C32A C31A 132(37)
C29A O5 C32A C31A -16(2)
Li1 O5 C32A C31A 129.6(9)
C30A C31A C32A O5 33(2)
C32A O5 C29B C30B 57.5(19)
C32B O5 C29B C30B 60(4)
C29A O5 C29B C30B -44.2(11)
Li1 O5 C29B C30B -135.6(11)
O5 C29B C30B C31B -60(2)
C32B C31B C30B C29B 43(5)
C29B O5 C32B C31B -33(6)
C32A O5 C32B C31B -16(30)
C29A O5 C32B C31B 17(7)
Li1 O5 C32B C31B 161(3)
C30B C31B C32B O5 -10(7)
O6 Si3 C33 C34 2.8(3)
O7 Si3 C33 C34 124.9(3)
C39 Si3 C33 C34 -120.5(3)
O6 Si3 C33 C38 -177.4(3)
O7 Si3 C33 C38 -55.2(3)
C39 Si3 C33 C38 59.4(3)
C38 C33 C34 C35 0.0(5)
Si3 C33 C34 C35 179.9(3)
C33 C34 C35 C36 -1.1(6)
C34 C35 C36 C37 1.4(7)
C35 C36 C37 C38 -0.4(6)
C36 C37 C38 C33 -0.7(6)
C34 C33 C38 C37 0.9(6)
Si3 C33 C38 C37 -179.0(3)
O6 Si3 C39 C44 75.5(3)
O7 Si3 C39 C44 -46.2(3)
C33 Si3 C39 C44 -161.9(3)
O6 Si3 C39 C40 -103.0(3)
O7 Si3 C39 C40 135.4(3)
C33 Si3 C39 C40 19.6(3)
C44 C39 C40 C41 -0.9(5)
Si3 C39 C40 C41 177.6(3)
C39 C40 C41 C42 0.6(6)
C40 C41 C42 C43 -0.4(6)
C41 C42 C43 C44 0.5(7)
C42 C43 C44 C39 -0.9(6)
C40 C39 C44 C43 1.0(5)
Si3 C39 C44 C43 -177.5(3)
O8 Si4 C45 C46 127.4(3)
O7 Si4 C45 C46 5.7(4)
C51 Si4 C45 C46 -108.8(3)
O8 Si4 C45 C50 -53.8(4)
O7 Si4 C45 C50 -175.5(3)
C51 Si4 C45 C50 69.9(4)
C50 C45 C46 C47 -0.3(6)
Si4 C45 C46 C47 178.5(3)
C45 C46 C47 C48 1.0(7)
C46 C47 C48 C49 -0.6(7)
C47 C48 C49 C50 -0.5(7)
C48 C49 C50 C45 1.1(7)
C46 C45 C50 C49 -0.7(6)
Si4 C45 C50 C49 -179.5(3)
O8 Si4 C51 C52 -29.5(3)
O7 Si4 C51 C52 91.0(3)
C45 Si4 C51 C52 -154.5(3)
O8 Si4 C51 C56 155.9(3)
O7 Si4 C51 C56 -83.6(3)
C45 Si4 C51 C56 31.0(3)
C56 C51 C52 C53 1.0(6)
Si4 C51 C52 C53 -173.9(3)
C51 C52 C53 C54 -0.3(6)
C52 C53 C54 C55 -0.6(6)
C53 C54 C55 C56 0.7(6)
C54 C55 C56 C51 0.0(6)
C52 C51 C56 C55 -0.8(5)
Si4 C51 C56 C55 174.0(3)
C60 O9 C57 C58 -14.5(5)
Li2 O9 C57 C58 -165.2(4)
O9 C57 C58 C59 31.7(5)
C57 C58 C59 C60 -36.5(5)
C57 O9 C60 C59 -9.1(5)
Li2 O9 C60 C59 140.2(4)
C58 C59 C60 O9 28.5(5)
C64 O10 C61 C62 -31.4(5)
Li2 O10 C61 C62 -177.1(4)
O10 C61 C62 C63 33.8(5)
C61 C62 C63 C64 -23.6(5)
C61 O10 C64 C63 16.1(5)
Li2 O10 C64 C63 159.1(4)
C62 C63 C64 O10 5.2(5)
